data_7201763
loop_
_publ_author_name
'Dobrzycki, Lukasz'
'Wo\'zniak, Krzysztof'

_publ_section_title
;
 Structures of hybrid inorganic--organic salts with benzidine dication
 derivatives
;
_journal_issue 5
_journal_name_full CrystEngComm
_journal_page_first 525
_journal_paper_doi 10.1039/b714587j
_journal_volume 10
_journal_year 2008
_chemical_formula_sum 'C6 H6 Cl4 N Pb'
_chemical_formula_weight 441.11
_chemical_name_systematic
;
?
;
_space_group_IT_number 15
_symmetry_cell_setting monoclinic
_symmetry_space_group_name_Hall '-C 2yc'
_symmetry_space_group_name_H-M 'C 1 2/c 1'
_atom_sites_solution_hydrogens geom
_atom_sites_solution_primary direct
_atom_sites_solution_secondary difmap
_audit_creation_method SHELXL-97
_cell_angle_alpha 90.00
_cell_angle_beta 97.438(15)
_cell_angle_gamma 90.00
_cell_formula_units_Z 8
_cell_length_a 34.087(7)
_cell_length_b 7.9663(12)
_cell_length_c 7.6109(12)
_cell_measurement_temperature 100(2)
_cell_volume 2049.3(6)
_computing_cell_refinement
;
CrysAlis RED, Oxford Diffraction Ltd.,
Version 1.171.28cycle2 beta (release 25-10-2005 CrysAlis171 .NET)
(compiled Oct 25 2005,08:50:05)
;
_computing_data_collection
;
CrysAlis CCD, Oxford Diffraction Ltd.,
Version 1.171.28cycle2 beta (release 25-10-2005 CrysAlis171 .NET)
(compiled Oct 25 2005,08:50:05)
;
_computing_data_reduction
;
CrysAlis RED, Oxford Diffraction Ltd.,
Version 1.171.28cycle2 beta (release 25-10-2005 CrysAlis171 .NET)
(compiled Oct 25 2005,08:50:05)
;
_computing_molecular_graphics Diamond
_computing_publication_material SHELXTL-97
_computing_structure_refinement 'SHELXL-97 (Sheldrick, 1997)'
_computing_structure_solution 'SHELXS-97 (Sheldrick, 1990)'
_diffrn_ambient_temperature 100(2)
_diffrn_detector_area_resol_mean 8.6479
_diffrn_measured_fraction_theta_full 0.990
_diffrn_measured_fraction_theta_max 0.990
_diffrn_measurement_device_type KM4CCD
_diffrn_measurement_method 'omega scan'
_diffrn_radiation_monochromator graphite
_diffrn_radiation_source 'fine-focus sealed tube'
_diffrn_radiation_type MoK\a
_diffrn_radiation_wavelength 0.71073
_diffrn_reflns_av_R_equivalents 0.0000
_diffrn_reflns_av_sigmaI/netI 0.0691
_diffrn_reflns_limit_h_max 45
_diffrn_reflns_limit_h_min -44
_diffrn_reflns_limit_k_max 10
_diffrn_reflns_limit_k_min -10
_diffrn_reflns_limit_l_max 9
_diffrn_reflns_limit_l_min -9
_diffrn_reflns_number 19343
_diffrn_reflns_theta_full 28.00
_diffrn_reflns_theta_max 28.00
_diffrn_reflns_theta_min 3.13
_diffrn_standards_decay_% 2
_diffrn_standards_number '1 frame'
_exptl_absorpt_coefficient_mu 17.451
_exptl_absorpt_correction_T_max 0.87
_exptl_absorpt_correction_T_min 0.01
_exptl_absorpt_correction_type analytical
_exptl_absorpt_process_details
;
CrysAlis RED, Oxford Diffraction Ltd.,
Version 1.171.28cycle2 beta (release 25-10-2005 CrysAlis171 .NET)
(compiled Oct 25 2005,08:50:05)
Analytical numeric absorption correction using a multifaceted crystal
model based on expressions derived by R.C. Clark & J.S. Reid.
;
_exptl_crystal_colour colourless
_exptl_crystal_density_diffrn 2.859
_exptl_crystal_density_method 'not measured'
_exptl_crystal_description planar
_exptl_crystal_F_000 1592
_exptl_crystal_size_max 0.56
_exptl_crystal_size_mid 0.26
_exptl_crystal_size_min 0.01
_refine_diff_density_max 6.620
_refine_diff_density_min -4.393
_refine_diff_density_rms 0.671
_refine_ls_extinction_method none
_refine_ls_goodness_of_fit_ref 1.227
_refine_ls_hydrogen_treatment constr
_refine_ls_matrix_type full
_refine_ls_number_parameters 121
_refine_ls_number_reflns 19343
_refine_ls_number_restraints 0
_refine_ls_restrained_S_all 1.227
_refine_ls_R_factor_all 0.1172
_refine_ls_R_factor_gt 0.0998
_refine_ls_shift/su_max 0.000
_refine_ls_shift/su_mean 0.000
_refine_ls_structure_factor_coef Fsqd
_refine_ls_weighting_details 'calc w=1/[\s^2^(Fo^2^)+(0.2000P)^2^+0.0000P] where P=(Fo^2^+2Fc^2^)/3'
_refine_ls_weighting_scheme calc
_refine_ls_wR_factor_gt 0.3079
_refine_ls_wR_factor_ref 0.3237
_reflns_number_gt 13977
_reflns_number_total 19343
_reflns_threshold_expression >2sigma(I)
_cod_data_source_file b714587j.txt
_cod_data_source_block 2_PbCl3
_cod_depositor_comments
;
The following automatic conversions were performed:
'_symmetry_cell_setting' value 'Monoclinic' changed to 'monoclinic'
according to '/home/saulius/struct/CIF-dictionaries/cif_core.dic'
dictionary named 'cif_core.dic' version 2.4.1 from 2010-06-29.

Automatic conversion script
Id: cif_fix_enum 1527 2010-12-29 10:47:43Z saulius 
;
_cod_original_sg_symbol_H-M C2/c
_cod_database_code 7201763

loop_
_symmetry_equiv_pos_as_xyz
'x, y, z'
'-x, y, -z+1/2'
'x+1/2, y+1/2, z'
'-x+1/2, y+1/2, -z+1/2'
'-x, -y, -z'
'x, -y, z-1/2'
'-x+1/2, -y+1/2, -z'
'x+1/2, -y+1/2, z-1/2'

loop_
_atom_site_label
_atom_site_type_symbol
_atom_site_fract_x
_atom_site_fract_y
_atom_site_fract_z
_atom_site_U_iso_or_equiv
_atom_site_adp_type
_atom_site_occupancy
_atom_site_symmetry_multiplicity
_atom_site_calc_flag
_atom_site_refinement_flags
_atom_site_disorder_assembly
_atom_site_disorder_group
Pb1 Pb 0.220641(14) 0.79045(4) 0.20565(6) 0.02746(16) Uani 1 1 d . . .
Cl1 Cl 0.22003(8) 0.5563(3) 0.4910(3) 0.0301(5) Uani 1 1 d . . .
Cl2 Cl 0.14061(8) 0.7001(3) 0.1716(5) 0.0341(7) Uani 1 1 d . . .
Cl3 Cl 0.19199(9) 1.1019(3) 0.3194(4) 0.0370(7) Uani 1 1 d . . .
Cl4 Cl 0.05574(8) 0.5100(3) -0.0991(4) 0.0394(7) Uani 1 1 d . . .
N1 N 0.1292(3) 0.3208(10) 0.0750(14) 0.026(2) Uani 1 1 d . . .
H1B H 0.1367 0.3459 -0.0325 0.039 Uiso 1 1 calc R . .
H1A H 0.1478 0.2540 0.1366 0.039 Uiso 1 1 calc R . .
H1C H 0.1267 0.4173 0.1366 0.039 Uiso 1 1 calc R . .
C1 C 0.0906(3) 0.2312(12) 0.0494(16) 0.026(2) Uani 1 1 d . . .
C2 C 0.0557(3) 0.3043(11) -0.0206(15) 0.020(2) Uani 1 1 d . . .
C3 C 0.0203(3) 0.2137(11) -0.0401(14) 0.021(2) Uani 1 1 d . . .
H3 H -0.0034 0.2679 -0.0890 0.025 Uiso 1 1 calc R . .
C4 C 0.0190(3) 0.0465(12) 0.0101(17) 0.027(2) Uani 1 1 d . . .
C5 C 0.0548(3) -0.0250(13) 0.0854(18) 0.039(3) Uani 1 1 d . . .
H5 H 0.0552 -0.1381 0.1253 0.047 Uiso 1 1 calc R . .
C6 C 0.0898(3) 0.0681(13) 0.1026(16) 0.031(3) Uani 1 1 d . . .
H6 H 0.1138 0.0161 0.1528 0.037 Uiso 1 1 calc R . .

loop_
_atom_site_aniso_label
_atom_site_aniso_U_11
_atom_site_aniso_U_22
_atom_site_aniso_U_33
_atom_site_aniso_U_23
_atom_site_aniso_U_13
_atom_site_aniso_U_12
Pb1 0.0275(3) 0.0274(2) 0.0279(3) 0.00092(16) 0.0054(2) 0.00182(17)
Cl1 0.0277(13) 0.0323(11) 0.0287(13) 0.0063(11) -0.0028(12) -0.0017(11)
Cl2 0.0224(13) 0.0245(12) 0.056(2) 0.0013(12) 0.0060(14) -0.0019(9)
Cl3 0.0351(16) 0.0354(14) 0.0370(15) -0.0113(13) -0.0084(13) 0.0130(12)
Cl4 0.0308(14) 0.0268(12) 0.0586(19) 0.0110(14) -0.0016(15) 0.0024(11)
N1 0.018(5) 0.021(4) 0.040(6) 0.002(4) 0.006(4) 0.009(3)
C1 0.022(6) 0.025(5) 0.029(6) 0.015(5) -0.006(5) -0.002(4)
C2 0.016(5) 0.020(4) 0.020(5) 0.001(4) -0.008(4) 0.006(4)
C3 0.012(5) 0.028(5) 0.020(5) 0.005(4) -0.009(4) 0.005(4)
C4 0.018(5) 0.021(5) 0.042(6) 0.010(5) 0.001(5) -0.004(4)
C5 0.013(5) 0.030(5) 0.069(8) 0.025(6) -0.015(6) -0.002(4)
C6 0.022(6) 0.028(5) 0.042(7) 0.010(5) 0.003(5) -0.004(4)

loop_
_atom_type_symbol
_atom_type_description
_atom_type_scat_dispersion_real
_atom_type_scat_dispersion_imag
_atom_type_scat_source
C C 0.0033 0.0016 'International Tables Vol C Tables 4.2.6.8 and 6.1.1.4'
H H 0.0000 0.0000 'International Tables Vol C Tables 4.2.6.8 and 6.1.1.4'
N N 0.0061 0.0033 'International Tables Vol C Tables 4.2.6.8 and 6.1.1.4'
Cl Cl 0.1484 0.1585 'International Tables Vol C Tables 4.2.6.8 and 6.1.1.4'
Pb Pb -3.3944 10.1111 'International Tables Vol C Tables 4.2.6.8 and 6.1.1.4'

loop_
_geom_angle_atom_site_label_1
_geom_angle_atom_site_label_2
_geom_angle_atom_site_label_3
_geom_angle
_geom_angle_site_symmetry_1
_geom_angle_site_symmetry_3
_geom_angle_publ_flag
Cl2 Pb1 Cl3 83.31(8) . . ?
Cl2 Pb1 Cl1 78.48(9) . . ?
Cl3 Pb1 Cl1 107.52(9) . . ?
C1 N1 H1B 109.5 . . ?
C1 N1 H1A 109.5 . . ?
H1B N1 H1A 109.5 . . ?
C1 N1 H1C 109.5 . . ?
H1B N1 H1C 109.5 . . ?
H1A N1 H1C 109.5 . . ?
C6 C1 C2 118.2(10) . . ?
C6 C1 N1 118.0(9) . . ?
C2 C1 N1 123.8(9) . . ?
C1 C2 C3 121.1(9) . . ?
C1 C2 Cl4 119.7(8) . . ?
C3 C2 Cl4 119.2(7) . . ?
C4 C3 C2 121.6(9) . . ?
C4 C3 H3 119.2 . . ?
C2 C3 H3 119.2 . . ?
C3 C4 C5 116.6(9) . . ?
C3 C4 C4 120.6(12) . 5 ?
C5 C4 C4 122.8(11) . 5 ?
C4 C5 C6 120.7(9) . . ?
C4 C5 H5 119.6 . . ?
C6 C5 H5 119.6 . . ?
C1 C6 C5 121.8(10) . . ?
C1 C6 H6 119.1 . . ?
C5 C6 H6 119.1 . . ?

loop_
_geom_bond_atom_site_label_1
_geom_bond_atom_site_label_2
_geom_bond_distance
_geom_bond_site_symmetry_2
_geom_bond_publ_flag
Pb1 Cl2 2.801(3) . ?
Pb1 Cl3 2.842(3) . ?
Pb1 Cl1 2.865(3) . ?
Cl4 C2 1.744(9) . ?
N1 C1 1.488(14) . ?
N1 H1B 0.9100 . ?
N1 H1A 0.9100 . ?
N1 H1C 0.9100 . ?
C1 C6 1.362(13) . ?
C1 C2 1.368(14) . ?
C2 C3 1.397(14) . ?
C3 C4 1.388(13) . ?
C3 H3 0.9500 . ?
C4 C5 1.398(13) . ?
C4 C4 1.486(19) 5 ?
C5 C6 1.398(14) . ?
C5 H5 0.9500 . ?
C6 H6 0.9500 . ?

loop_
_geom_hbond_atom_site_label_D
_geom_hbond_atom_site_label_H
_geom_hbond_atom_site_label_A
_geom_hbond_distance_DH
_geom_hbond_distance_HA
_geom_hbond_distance_DA
_geom_hbond_angle_DHA
_geom_hbond_site_symmetry_A
N1 H1B Cl2 0.91 2.30 3.149(11) 154.5 6_565
N1 H1B Cl1 0.91 2.93 3.386(9) 112.7 6_565
N1 H1A Cl3 0.91 2.26 3.170(9) 173.1 1_545
N1 H1C Cl2 0.91 2.31 3.122(9) 148.4 .
